data_2226512
loop_
_publ_author_name
'Chakka, Sai K.'
'Govender, Thavendran'
'Kruger, Hendrik G.'
'Maguire, Glenn E. M.'

_publ_section_title
;
 (<i>R</i>)-4-Phenyl-2-[(<i>S</i>)-1,2,3,4-tetrahydroisoquinolin-3-yl]-4,5-dihydro-1,3-oxazole
;
_journal_coeditor_code HG2694
_journal_issue 7
_journal_name_full 'Acta Crystallographica Section E'
_journal_page_first o1818
_journal_paper_doi 10.1107/S1600536810022130
_journal_volume 66
_journal_year 2010
_chemical_formula_iupac 'C18 H18 N2 O'
_chemical_formula_moiety 'C18 H18 N2 O'
_chemical_formula_sum 'C18 H18 N2 O'
_chemical_formula_weight 278.34
_chemical_name_systematic
;
(<i>R</i>)-4-Phenyl-2-[(<i>S</i>)-1,2,3,4-tetrahydroisoquinolin-3-yl]-4,5-
dihydro-1,3-oxazole
;
_space_group_IT_number 19
_symmetry_cell_setting orthorhombic
_symmetry_space_group_name_Hall 'P 2ac 2ab'
_symmetry_space_group_name_H-M 'P 21 21 21'
_atom_sites_solution_hydrogens geom
_atom_sites_solution_primary direct
_atom_sites_solution_secondary difmap
_audit_creation_method SHELXL-97
_cell_angle_alpha 90.00
_cell_angle_beta 90.00
_cell_angle_gamma 90.00
_cell_formula_units_Z 4
_cell_length_a 5.4023(3)
_cell_length_b 10.0999(6)
_cell_length_c 26.2205(17)
_cell_measurement_reflns_used 6634
_cell_measurement_temperature 173(2)
_cell_measurement_theta_max 69.17
_cell_measurement_theta_min 4.69
_cell_volume 1430.66(15)
_computing_cell_refinement 'DENZO-SMN (Otwinowski & Minor, 1997)'
_computing_data_collection 'SAINT (Bruker, 2006)'
_computing_data_reduction 'DENZO-SMN (Otwinowski & Minor, 1997)'
_computing_molecular_graphics 'X-SEED (Barbour, 2001)'
_computing_publication_material 'SHELXL97 (Sheldrick, 2008)'
_computing_structure_refinement 'SHELXL97 (Sheldrick, 2008)'
_computing_structure_solution 'SHELXS97 (Sheldrick, 2008)'
_diffrn_ambient_temperature 173(2)
_diffrn_detector_area_resol_mean n/a
_diffrn_measured_fraction_theta_full 0.974
_diffrn_measured_fraction_theta_max 0.975
_diffrn_measurement_device_type 'Bruker Kappa DUO APEXII diffractometer'
_diffrn_measurement_method '0.5\% \f scans and \w scans'
_diffrn_radiation_monochromator graphite
_diffrn_radiation_source 'fine-focus sealed tube'
_diffrn_radiation_type CuK\a
_diffrn_radiation_wavelength 1.54178
_diffrn_reflns_av_R_equivalents 0.0359
_diffrn_reflns_av_sigmaI/netI 0.0249
_diffrn_reflns_limit_h_max 6
_diffrn_reflns_limit_h_min -6
_diffrn_reflns_limit_k_max 12
_diffrn_reflns_limit_k_min -11
_diffrn_reflns_limit_l_max 30
_diffrn_reflns_limit_l_min -15
_diffrn_reflns_number 6634
_diffrn_reflns_theta_full 69.17
_diffrn_reflns_theta_max 69.17
_diffrn_reflns_theta_min 4.69
_diffrn_standards_decay_% n/a
_diffrn_standards_interval_count n/a
_diffrn_standards_interval_time n/a
_diffrn_standards_number n/a
_exptl_absorpt_coefficient_mu 0.637
_exptl_absorpt_correction_T_max 0.7532
_exptl_absorpt_correction_T_min 0.6820
_exptl_absorpt_correction_type multi-scan
_exptl_absorpt_process_details '(SADABS; Sheldrick, 1997)'
_exptl_crystal_colour colourless
_exptl_crystal_density_diffrn 1.292
_exptl_crystal_density_method 'not measured'
_exptl_crystal_description needle
_exptl_crystal_F_000 592
_exptl_crystal_size_max 0.22
_exptl_crystal_size_mid 0.21
_exptl_crystal_size_min 0.10
_refine_diff_density_max 0.141
_refine_diff_density_min -0.122
_refine_ls_extinction_coef 0.0039(5)
_refine_ls_extinction_expression Fc^*^=kFc[1+0.001xFc^2^\l^3^/sin(2\q)]^-1/4^
_refine_ls_extinction_method 'SHELXL97 (Sheldrick, 2008)'
_refine_ls_goodness_of_fit_ref 1.053
_refine_ls_hydrogen_treatment mixed
_refine_ls_matrix_type full
_refine_ls_number_parameters 195
_refine_ls_number_reflns 1552
_refine_ls_number_restraints 1
_refine_ls_restrained_S_all 1.053
_refine_ls_R_factor_all 0.0320
_refine_ls_R_factor_gt 0.0301
_refine_ls_shift/su_max 0.000
_refine_ls_shift/su_mean 0.000
_refine_ls_structure_factor_coef Fsqd
_refine_ls_weighting_details 'calc w=1/[\s^2^(Fo^2^)+(0.0436P)^2^+0.1838P] where P=(Fo^2^+2Fc^2^)/3'
_refine_ls_weighting_scheme calc
_refine_ls_wR_factor_gt 0.0752
_refine_ls_wR_factor_ref 0.0764
_reflns_number_gt 1479
_reflns_number_total 1552
_reflns_threshold_expression I>2sigma(I)
_cod_data_source_file hg2694.cif
_cod_data_source_block I
_cod_database_code 2226512
_cod_database_fobs_code 2226512

loop_
_symmetry_equiv_pos_as_xyz
'x, y, z'
'-x+1/2, -y, z+1/2'
'x+1/2, -y+1/2, -z'
'-x, y+1/2, -z+1/2'

loop_
_atom_site_type_symbol
_atom_site_label
_atom_site_fract_x
_atom_site_fract_y
_atom_site_fract_z
_atom_site_U_iso_or_equiv
_atom_site_adp_type
_atom_site_calc_flag
_atom_site_refinement_flags
_atom_site_occupancy
_atom_site_disorder_assembly
_atom_site_disorder_group
O O1 0.4184(2) 0.79986(13) 0.19408(5) 0.0306(3) Uani d . 1 . .
N N1 0.5780(3) 1.06125(15) 0.15598(6) 0.0272(3) Uani d D 1 . .
H H1N 0.702(3) 1.0028(18) 0.1694(7) 0.033(6) Uiso d D 1 . .
N N2 0.0533(3) 0.90911(15) 0.19216(6) 0.0285(4) Uani d . 1 . .
C C1 0.6813(4) 1.15005(18) 0.11756(7) 0.0324(4) Uani d . 1 . .
H H1A 0.8214 1.1991 0.1329 0.039 Uiso calc R 1 . .
H H1B 0.5533 1.2157 0.1080 0.039 Uiso calc R 1 . .
C C2 0.7714(3) 1.08180(18) 0.06969(7) 0.0269(4) Uani d . 1 . .
C C3 0.9535(4) 1.13952(18) 0.03901(7) 0.0322(4) Uani d . 1 . .
H H3 1.0184 1.2238 0.0480 0.039 Uiso calc R 1 . .
C C4 1.0408(4) 1.0762(2) -0.00419(7) 0.0363(5) Uani d . 1 . .
H H4 1.1656 1.1162 -0.0245 0.044 Uiso calc R 1 . .
C C5 0.9444(4) 0.9538(2) -0.01748(7) 0.0382(5) Uani d . 1 . .
H H5 1.0025 0.9096 -0.0471 0.046 Uiso calc R 1 . .
C C6 0.7634(4) 0.89605(19) 0.01249(7) 0.0356(5) Uani d . 1 . .
H H6 0.6978 0.8123 0.0031 0.043 Uiso calc R 1 . .
C C7 0.6755(4) 0.95876(18) 0.05633(7) 0.0285(4) Uani d . 1 . .
C C8 0.4854(4) 0.89025(19) 0.08944(7) 0.0350(5) Uani d . 1 . .
H H8A 0.5606 0.8097 0.1043 0.042 Uiso calc R 1 . .
H H8B 0.3448 0.8621 0.0678 0.042 Uiso calc R 1 . .
C C9 0.3869(3) 0.97793(18) 0.13282(7) 0.0272(4) Uani d . 1 . .
H H9 0.2567 1.0374 0.1183 0.033 Uiso calc R 1 . .
C C10 0.2691(3) 0.89535(18) 0.17416(7) 0.0260(4) Uani d . 1 . .
C C11 0.2612(3) 0.72424(17) 0.22836(7) 0.0279(4) Uani d . 1 . .
H H11A 0.3444 0.7089 0.2615 0.033 Uiso calc R 1 . .
H H11B 0.2159 0.6378 0.2132 0.033 Uiso calc R 1 . .
C C12 0.0312(3) 0.81315(17) 0.23493(7) 0.0258(4) Uani d . 1 . .
H H12 -0.1226 0.7592 0.2308 0.031 Uiso calc R 1 . .
C C13 0.0251(3) 0.88531(17) 0.28547(6) 0.0247(4) Uani d . 1 . .
C C14 -0.1619(3) 0.86228(18) 0.32043(7) 0.0288(4) Uani d . 1 . .
H H14 -0.2902 0.8014 0.3124 0.035 Uiso calc R 1 . .
C C15 -0.1639(4) 0.92738(19) 0.36719(7) 0.0327(4) Uani d . 1 . .
H H15 -0.2932 0.9106 0.3909 0.039 Uiso calc R 1 . .
C C16 0.0209(4) 1.01606(19) 0.37932(7) 0.0329(4) Uani d . 1 . .
H H16 0.0188 1.0608 0.4112 0.040 Uiso calc R 1 . .
C C17 0.2105(4) 1.03964(19) 0.34458(7) 0.0330(4) Uani d . 1 . .
H H17 0.3394 1.0999 0.3528 0.040 Uiso calc R 1 . .
C C18 0.2114(3) 0.97527(18) 0.29802(7) 0.0290(4) Uani d . 1 . .
H H18 0.3403 0.9925 0.2743 0.035 Uiso calc R 1 . .

loop_
_atom_site_aniso_label
_atom_site_aniso_U_11
_atom_site_aniso_U_22
_atom_site_aniso_U_33
_atom_site_aniso_U_12
_atom_site_aniso_U_13
_atom_site_aniso_U_23
O1 0.0268(6) 0.0313(6) 0.0336(7) 0.0056(6) 0.0025(5) 0.0064(5)
N1 0.0279(7) 0.0272(7) 0.0267(7) 0.0012(7) 0.0002(6) -0.0021(6)
N2 0.0249(7) 0.0349(8) 0.0257(7) 0.0035(7) -0.0025(6) 0.0027(7)
C1 0.0363(11) 0.0260(8) 0.0349(10) -0.0015(8) 0.0026(8) -0.0034(8)
C2 0.0281(9) 0.0266(8) 0.0260(8) 0.0031(8) -0.0035(7) 0.0029(7)
C3 0.0335(10) 0.0292(9) 0.0338(10) -0.0020(8) -0.0014(8) 0.0045(8)
C4 0.0385(10) 0.0396(10) 0.0309(9) 0.0013(10) 0.0044(8) 0.0087(8)
C5 0.0493(12) 0.0387(10) 0.0267(9) 0.0046(10) 0.0070(9) 0.0009(8)
C6 0.0488(12) 0.0302(9) 0.0279(9) -0.0025(9) 0.0006(8) -0.0024(7)
C7 0.0326(9) 0.0291(9) 0.0237(8) 0.0016(8) -0.0018(7) 0.0029(7)
C8 0.0437(12) 0.0335(9) 0.0277(9) -0.0099(9) 0.0030(8) -0.0035(8)
C9 0.0253(9) 0.0310(9) 0.0252(9) 0.0017(8) -0.0027(7) 0.0016(7)
C10 0.0260(9) 0.0272(8) 0.0247(8) 0.0024(8) -0.0050(7) -0.0001(7)
C11 0.0297(9) 0.0262(8) 0.0278(9) 0.0022(8) 0.0005(7) 0.0006(7)
C12 0.0227(8) 0.0284(8) 0.0262(8) 0.0007(7) -0.0006(7) -0.0002(8)
C13 0.0232(8) 0.0245(8) 0.0264(8) 0.0045(7) -0.0024(7) 0.0029(7)
C14 0.0254(9) 0.0281(9) 0.0329(10) -0.0005(8) 0.0017(8) 0.0027(7)
C15 0.0311(10) 0.0358(10) 0.0313(9) 0.0013(9) 0.0059(8) 0.0021(8)
C16 0.0360(11) 0.0361(9) 0.0267(8) 0.0044(9) -0.0025(8) -0.0049(8)
C17 0.0320(9) 0.0301(9) 0.0368(10) -0.0044(8) -0.0050(8) -0.0035(8)
C18 0.0244(9) 0.0310(9) 0.0316(9) -0.0010(8) 0.0011(7) 0.0030(8)

loop_
_atom_type_symbol
_atom_type_description
_atom_type_scat_dispersion_real
_atom_type_scat_dispersion_imag
_atom_type_scat_source
C C 0.0181 0.0000 'International Tables Vol C Tables 4.2.6.8 and 6.1.1.4'
H H 0.0000 0.0000 'International Tables Vol C Tables 4.2.6.8 and 6.1.1.4'
N N 0.0311 0.0000 'International Tables Vol C Tables 4.2.6.8 and 6.1.1.4'
O O 0.0492 0.0000 'International Tables Vol C Tables 4.2.6.8 and 6.1.1.4'

loop_
_geom_angle_atom_site_label_1
_geom_angle_atom_site_label_2
_geom_angle_atom_site_label_3
_geom_angle_site_symmetry_1
_geom_angle_site_symmetry_3
_geom_angle
_geom_angle_publ_flag
C10 O1 C11 . . 105.26(13) ?
C1 N1 C9 . . 109.66(14) ?
C1 N1 H1N . . 111.3(13) ?
C9 N1 H1N . . 106.9(13) ?
C10 N2 C12 . . 106.47(15) ?
N1 C1 C2 . . 114.56(14) ?
N1 C1 H1A . . 108.6 ?
C2 C1 H1A . . 108.6 ?
N1 C1 H1B . . 108.6 ?
C2 C1 H1B . . 108.6 ?
H1A C1 H1B . . 107.6 ?
C7 C2 C3 . . 119.32(17) ?
C7 C2 C1 . . 119.75(16) ?
C3 C2 C1 . . 120.92(17) ?
C4 C3 C2 . . 121.21(18) ?
C4 C3 H3 . . 119.4 ?
C2 C3 H3 . . 119.4 ?
C3 C4 C5 . . 119.33(19) ?
C3 C4 H4 . . 120.3 ?
C5 C4 H4 . . 120.3 ?
C6 C5 C4 . . 119.93(19) ?
C6 C5 H5 . . 120.0 ?
C4 C5 H5 . . 120.0 ?
C5 C6 C7 . . 121.13(19) ?
C5 C6 H6 . . 119.4 ?
C7 C6 H6 . . 119.4 ?
C2 C7 C6 . . 119.08(18) ?
C2 C7 C8 . . 121.13(16) ?
C6 C7 C8 . . 119.76(17) ?
C7 C8 C9 . . 113.36(15) ?
C7 C8 H8A . . 108.9 ?
C9 C8 H8A . . 108.9 ?
C7 C8 H8B . . 108.9 ?
C9 C8 H8B . . 108.9 ?
H8A C8 H8B . . 107.7 ?
N1 C9 C10 . . 108.50(14) ?
N1 C9 C8 . . 113.21(15) ?
C10 C9 C8 . . 111.06(15) ?
N1 C9 H9 . . 108.0 ?
C10 C9 H9 . . 108.0 ?
C8 C9 H9 . . 108.0 ?
N2 C10 O1 . . 118.72(17) ?
N2 C10 C9 . . 126.58(17) ?
O1 C10 C9 . . 114.67(15) ?
O1 C11 C12 . . 103.52(14) ?
O1 C11 H11A . . 111.1 ?
C12 C11 H11A . . 111.1 ?
O1 C11 H11B . . 111.1 ?
C12 C11 H11B . . 111.1 ?
H11A C11 H11B . . 109.0 ?
N2 C12 C13 . . 110.39(13) ?
N2 C12 C11 . . 103.33(14) ?
C13 C12 C11 . . 113.32(14) ?
N2 C12 H12 . . 109.9 ?
C13 C12 H12 . . 109.9 ?
C11 C12 H12 . . 109.9 ?
C14 C13 C18 . . 118.68(17) ?
C14 C13 C12 . . 121.02(16) ?
C18 C13 C12 . . 120.29(15) ?
C13 C14 C15 . . 120.66(17) ?
C13 C14 H14 . . 119.7 ?
C15 C14 H14 . . 119.7 ?
C16 C15 C14 . . 120.32(18) ?
C16 C15 H15 . . 119.8 ?
C14 C15 H15 . . 119.8 ?
C15 C16 C17 . . 119.57(17) ?
C15 C16 H16 . . 120.2 ?
C17 C16 H16 . . 120.2 ?
C18 C17 C16 . . 119.98(18) ?
C18 C17 H17 . . 120.0 ?
C16 C17 H17 . . 120.0 ?
C17 C18 C13 . . 120.78(17) ?
C17 C18 H18 . . 119.6 ?
C13 C18 H18 . . 119.6 ?

loop_
_geom_bond_atom_site_label_1
_geom_bond_atom_site_label_2
_geom_bond_site_symmetry_2
_geom_bond_distance
_geom_bond_publ_flag
O1 C10 . 1.362(2) ?
O1 C11 . 1.454(2) ?
N1 C1 . 1.460(2) ?
N1 C9 . 1.464(2) ?
N1 H1N . 0.960(10) ?
N2 C10 . 1.265(2) ?
N2 C12 . 1.487(2) ?
C1 C2 . 1.513(2) ?
C1 H1A . 0.9900 ?
C1 H1B . 0.9900 ?
C2 C7 . 1.391(3) ?
C2 C3 . 1.398(3) ?
C3 C4 . 1.384(3) ?
C3 H3 . 0.9500 ?
C4 C5 . 1.386(3) ?
C4 H4 . 0.9500 ?
C5 C6 . 1.383(3) ?
C5 H5 . 0.9500 ?
C6 C7 . 1.396(3) ?
C6 H6 . 0.9500 ?
C7 C8 . 1.512(3) ?
C8 C9 . 1.537(2) ?
C8 H8A . 0.9900 ?
C8 H8B . 0.9900 ?
C9 C10 . 1.508(2) ?
C9 H9 . 1.0000 ?
C11 C12 . 1.542(3) ?
C11 H11A . 0.9900 ?
C11 H11B . 0.9900 ?
C12 C13 . 1.513(2) ?
C12 H12 . 1.0000 ?
C13 C14 . 1.384(2) ?
C13 C18 . 1.395(3) ?
C14 C15 . 1.391(3) ?
C14 H14 . 0.9500 ?
C15 C16 . 1.378(3) ?
C15 H15 . 0.9500 ?
C16 C17 . 1.391(3) ?
C16 H16 . 0.9500 ?
C17 C18 . 1.383(3) ?
C17 H17 . 0.9500 ?
C18 H18 . 0.9500 ?

loop_
_geom_hbond_atom_site_label_D
_geom_hbond_atom_site_label_H
_geom_hbond_atom_site_label_A
_geom_hbond_site_symmetry_A
_geom_hbond_distance_DH
_geom_hbond_distance_HA
_geom_hbond_distance_DA
_geom_hbond_angle_DHA
N1 H1N N2 1_655 0.960(10) 2.203(11) 3.139(2) 164.8(18)

loop_
_geom_torsion_atom_site_label_1
_geom_torsion_atom_site_label_2
_geom_torsion_atom_site_label_3
_geom_torsion_atom_site_label_4
_geom_torsion_site_symmetry_1
_geom_torsion_site_symmetry_2
_geom_torsion_site_symmetry_3
_geom_torsion_site_symmetry_4
_geom_torsion
_geom_torsion_publ_flag
C9 N1 C1 C2 . . . . -52.7(2) ?
N1 C1 C2 C7 . . . . 23.6(3) ?
N1 C1 C2 C3 . . . . -155.27(17) ?
C7 C2 C3 C4 . . . . -0.4(3) ?
C1 C2 C3 C4 . . . . 178.49(18) ?
C2 C3 C4 C5 . . . . 0.5(3) ?
C3 C4 C5 C6 . . . . -0.3(3) ?
C4 C5 C6 C7 . . . . -0.2(3) ?
C3 C2 C7 C6 . . . . -0.1(3) ?
C1 C2 C7 C6 . . . . -178.97(17) ?
C3 C2 C7 C8 . . . . 177.66(17) ?
C1 C2 C7 C8 . . . . -1.2(3) ?
C5 C6 C7 C2 . . . . 0.4(3) ?
C5 C6 C7 C8 . . . . -177.41(18) ?
C2 C7 C8 C9 . . . . 8.5(3) ?
C6 C7 C8 C9 . . . . -173.72(17) ?
C1 N1 C9 C10 . . . . -175.40(15) ?
C1 N1 C9 C8 . . . . 60.83(19) ?
C7 C8 C9 N1 . . . . -38.5(2) ?
C7 C8 C9 C10 . . . . -160.89(15) ?
C12 N2 C10 O1 . . . . 3.0(2) ?
C12 N2 C10 C9 . . . . -174.98(16) ?
C11 O1 C10 N2 . . . . 8.0(2) ?
C11 O1 C10 C9 . . . . -173.78(14) ?
N1 C9 C10 N2 . . . . 108.6(2) ?
C8 C9 C10 N2 . . . . -126.4(2) ?
N1 C9 C10 O1 . . . . -69.47(19) ?
C8 C9 C10 O1 . . . . 55.6(2) ?
C10 O1 C11 C12 . . . . -14.48(17) ?
C10 N2 C12 C13 . . . . 109.57(16) ?
C10 N2 C12 C11 . . . . -11.91(18) ?
O1 C11 C12 N2 . . . . 15.96(17) ?
O1 C11 C12 C13 . . . . -103.52(16) ?
N2 C12 C13 C14 . . . . 127.42(17) ?
C11 C12 C13 C14 . . . . -117.22(18) ?
N2 C12 C13 C18 . . . . -53.6(2) ?
C11 C12 C13 C18 . . . . 61.8(2) ?
C18 C13 C14 C15 . . . . -0.1(3) ?
C12 C13 C14 C15 . . . . 178.90(16) ?
C13 C14 C15 C16 . . . . 0.1(3) ?
C14 C15 C16 C17 . . . . -0.3(3) ?
C15 C16 C17 C18 . . . . 0.7(3) ?
C16 C17 C18 C13 . . . . -0.7(3) ?
C14 C13 C18 C17 . . . . 0.4(3) ?
C12 C13 C18 C17 . . . . -178.58(17) ?

loop_
_cod_related_entry_id
_cod_related_entry_database
_cod_related_entry_code
1 ChemSpider 30656124
